data_8106433
loop_
_publ_author_name
'Naganagowda, Gadada'
'Mahlaka, Thabo Joel'
'Meijboom, Reinout'

_publ_section_title
;
 Crystal structure of
 methyl-2-methyl-4-(2-oxo-2-phenylethyl)-5-phenyl-1H-pyrrole-3-carboxylate,
 C21H19NO3
;
_journal_issue 1
_journal_name_full 'Zeitschrift f\"ur Kristallographie - New Crystal Structures'
_journal_page_first 63
_journal_page_last 65
_journal_paper_doi 10.1515/ncrs-2016-0149
_journal_volume 232
_journal_year 2017
_chemical_formula_moiety 'C21 H19 N O3'
_chemical_formula_sum 'C21 H19 N O3'
_chemical_formula_weight 333.39
_space_group_IT_number 14
_space_group_name_Hall '-P 2yn'
_space_group_name_H-M_alt 'P 1 21/n 1'
_symmetry_cell_setting monoclinic
_symmetry_Int_Tables_number 14
_symmetry_space_group_name_Hall '-P 2yn'
_symmetry_space_group_name_H-M 'P 1 21/n 1'
_atom_sites_solution_hydrogens geom
_atom_sites_solution_primary direct
_atom_sites_solution_secondary difmap
_cell_angle_alpha 90.0000
_cell_angle_beta 106.4320(10)
_cell_angle_gamma 90.0000
_cell_formula_units_Z 4
_cell_length_a 10.137(2)
_cell_length_b 12.3205(18)
_cell_length_c 14.700(3)
_cell_measurement_reflns_used 4992
_cell_measurement_temperature 293
_cell_measurement_theta_max 27.50
_cell_measurement_theta_min 1.70
_cell_volume 1760.9(6)
_computing_cell_refinement 'CrystalClear-SM Expert 2.0 r16'
_computing_data_collection 'CrystalClear-SM Expert 2.0 r16 (Rigaku, 2014)'
_computing_data_reduction 'CrystalClear-SM Expert 2.0 r16'
_computing_molecular_graphics 'CrystalStructure 4.0'
_computing_publication_material 'CrystalStructure 4.0 (Rigaku, 2010)'
_computing_structure_refinement 'SHELXL97 (Sheldrick, 2008)'
_computing_structure_solution 'SIR92 (Altomare, et al., 1994)'
_diffrn_ambient_temperature 293
_diffrn_detector_area_resol_mean 6.827
_diffrn_measured_fraction_theta_full 0.994
_diffrn_measured_fraction_theta_max 0.994
_diffrn_measurement_device_type CCD
_diffrn_measurement_method 'phi and omega scans'
_diffrn_radiation_type MoK\a
_diffrn_radiation_wavelength 0.71075
_diffrn_reflns_av_R_equivalents 0.0373
_diffrn_reflns_limit_h_max 13
_diffrn_reflns_limit_h_min -9
_diffrn_reflns_limit_k_max 16
_diffrn_reflns_limit_k_min -16
_diffrn_reflns_limit_l_max 19
_diffrn_reflns_limit_l_min -16
_diffrn_reflns_number 9945
_diffrn_reflns_theta_full 27.54
_diffrn_reflns_theta_max 27.54
_diffrn_standards_interval_count .
_diffrn_standards_number 0
_exptl_absorpt_coefficient_mu 0.084
_exptl_absorpt_correction_T_max 0.983
_exptl_absorpt_correction_T_min 0.972
_exptl_absorpt_correction_type multi-scan
_exptl_absorpt_process_details 'NUMABS (Rigaku, 1999)'
_exptl_crystal_colour colorless
_exptl_crystal_density_diffrn 1.257
_exptl_crystal_density_method 'not measured'
_exptl_crystal_description prism
_exptl_crystal_F_000 704.00
_exptl_crystal_size_max 0.200
_exptl_crystal_size_mid 0.200
_exptl_crystal_size_min 0.200
_refine_diff_density_max 0.200
_refine_diff_density_min -0.230
_refine_ls_extinction_method none
_refine_ls_goodness_of_fit_ref 1.096
_refine_ls_hydrogen_treatment constr
_refine_ls_number_parameters 226
_refine_ls_number_reflns 4030
_refine_ls_number_restraints 0
_refine_ls_R_factor_gt 0.0512
_refine_ls_shift/su_max 0.001
_refine_ls_structure_factor_coef Fsqd
_refine_ls_weighting_details 'w = 1/[\s^2^(Fo^2^)+(0.0852P)^2^+0.3433P] where P=(Fo^2^+2Fc^2^)/3'
_refine_ls_weighting_scheme calc
_refine_ls_wR_factor_ref 0.1810
_reflns_number_gt 2909
_reflns_number_total 4030
_reflns_threshold_expression F^2^>2.0\s(F^2^)
_cod_data_source_file suppl_ncrs-2016-0149_suppl.cif
_cod_data_source_block gowda
_cod_database_code 8106433

loop_
_symmetry_equiv_pos_site_id
_symmetry_equiv_pos_as_xyz
1 +X,+Y,+Z
2 1/2-X,1/2+Y,1/2-Z
3 -X,-Y,-Z
4 1/2+X,1/2-Y,1/2+Z

loop_
_atom_site_label
_atom_site_type_symbol
_atom_site_fract_x
_atom_site_fract_y
_atom_site_fract_z
_atom_site_U_iso_or_equiv
_atom_site_adp_type
_atom_site_occupancy
_atom_site_symmetry_multiplicity
_atom_site_calc_flag
_atom_site_refinement_flags
_atom_site_disorder_assembly
_atom_site_disorder_group
O1 O 0.27793(16) 0.25321(10) 1.14220(9) 0.0550(4) Uani 1.0 4 d . . .
O2 O -0.07988(17) 0.27786(11) 1.08119(12) 0.0637(5) Uani 1.0 4 d . . .
O3 O -0.19384(16) 0.37749(11) 1.16108(11) 0.0575(4) Uani 1.0 4 d . . .
N1 N 0.14082(16) 0.58495(11) 1.21518(10) 0.0401(4) Uani 1.0 4 d . . .
C1 C 0.02765(19) 0.52695(13) 1.21638(12) 0.0388(4) Uani 1.0 4 d . . .
C2 C -0.0593(3) 0.56050(17) 1.27746(15) 0.0535(5) Uani 1.0 4 d . . .
C3 C 0.01822(18) 0.44248(13) 1.15224(12) 0.0368(4) Uani 1.0 4 d . . .
C4 C -0.0863(2) 0.35798(14) 1.12689(13) 0.0427(5) Uani 1.0 4 d . . .
C5 C -0.2987(3) 0.2949(2) 1.1419(3) 0.0741(8) Uani 1.0 4 d . . .
C6 C 0.13031(18) 0.45162(13) 1.11203(11) 0.0364(4) Uani 1.0 4 d . . .
C7 C 0.1487(2) 0.38174(13) 1.03292(12) 0.0391(4) Uani 1.0 4 d . . .
C8 C 0.19889(19) 0.26766(13) 1.06336(12) 0.0380(4) Uani 1.0 4 d . . .
C9 C 0.15498(19) 0.17520(13) 0.99565(12) 0.0393(4) Uani 1.0 4 d . . .
C10 C 0.0592(3) 0.18690(17) 0.90722(14) 0.0571(6) Uani 1.0 4 d . . .
C11 C 0.0190(3) 0.09870(19) 0.84799(16) 0.0722(8) Uani 1.0 4 d . . .
C12 C 0.0732(3) -0.00235(19) 0.87543(17) 0.0706(8) Uani 1.0 4 d . . .
C13 C 0.1666(4) -0.01561(17) 0.96217(18) 0.0751(8) Uani 1.0 4 d . . .
C14 C 0.2075(3) 0.07227(16) 1.02163(16) 0.0630(7) Uani 1.0 4 d . . .
C15 C 0.20615(19) 0.54096(13) 1.15281(12) 0.0371(4) Uani 1.0 4 d . . .
C16 C 0.32817(19) 0.59416(15) 1.13870(12) 0.0415(4) Uani 1.0 4 d . . .
C17 C 0.4330(2) 0.53439(17) 1.11884(13) 0.0492(5) Uani 1.0 4 d . . .
C18 C 0.5490(3) 0.5857(3) 1.10801(16) 0.0635(6) Uani 1.0 4 d . . .
C19 C 0.5626(3) 0.6963(3) 1.11660(18) 0.0709(7) Uani 1.0 4 d . . .
C20 C 0.4596(3) 0.7563(2) 1.13637(19) 0.0705(7) Uani 1.0 4 d . . .
C21 C 0.3427(3) 0.70704(17) 1.14685(16) 0.0573(6) Uani 1.0 4 d . . .
H1 H 0.1685 0.6420 1.2490 0.0481 Uiso 1.0 4 calc R . .
H2A H -0.1456 0.5878 1.2385 0.0643 Uiso 1.0 4 calc R . .
H2B H -0.0131 0.6163 1.3203 0.0643 Uiso 1.0 4 calc R . .
H2C H -0.0756 0.4991 1.3131 0.0643 Uiso 1.0 4 calc R . .
H5A H -0.3361 0.2864 1.0746 0.0889 Uiso 1.0 4 calc R . .
H5B H -0.3706 0.3158 1.1690 0.0889 Uiso 1.0 4 calc R . .
H5C H -0.2593 0.2274 1.1692 0.0889 Uiso 1.0 4 calc R . .
H7A H 0.2140 0.4165 1.0052 0.0469 Uiso 1.0 4 calc R . .
H7B H 0.0616 0.3770 0.9841 0.0469 Uiso 1.0 4 calc R . .
H10 H 0.0218 0.2549 0.8879 0.0685 Uiso 1.0 4 calc R . .
H11 H -0.0451 0.1077 0.7891 0.0866 Uiso 1.0 4 calc R . .
H12 H 0.0464 -0.0615 0.8351 0.0848 Uiso 1.0 4 calc R . .
H13 H 0.2027 -0.0840 0.9812 0.0901 Uiso 1.0 4 calc R . .
H14 H 0.2717 0.0623 1.0803 0.0756 Uiso 1.0 4 calc R . .
H17 H 0.4251 0.4593 1.1128 0.0591 Uiso 1.0 4 calc R . .
H18 H 0.6184 0.5449 1.0947 0.0762 Uiso 1.0 4 calc R . .
H19 H 0.6408 0.7304 1.1091 0.0851 Uiso 1.0 4 calc R . .
H20 H 0.4690 0.8313 1.1428 0.0846 Uiso 1.0 4 calc R . .
H21 H 0.2734 0.7488 1.1594 0.0687 Uiso 1.0 4 calc R . .

loop_
_atom_site_aniso_label
_atom_site_aniso_U_11
_atom_site_aniso_U_22
_atom_site_aniso_U_33
_atom_site_aniso_U_12
_atom_site_aniso_U_13
_atom_site_aniso_U_23
O1 0.0722(10) 0.0375(7) 0.0417(8) 0.0092(7) -0.0063(7) -0.0009(6)
O2 0.0713(11) 0.0401(8) 0.0848(11) -0.0147(7) 0.0305(9) -0.0216(8)
O3 0.0504(9) 0.0447(8) 0.0819(11) -0.0087(7) 0.0259(8) -0.0078(7)
N1 0.0445(9) 0.0283(7) 0.0436(8) -0.0018(6) 0.0061(7) -0.0075(6)
C1 0.0408(10) 0.0304(8) 0.0426(9) 0.0044(7) 0.0076(7) -0.0003(7)
C2 0.0553(13) 0.0470(11) 0.0600(12) 0.0047(10) 0.0189(10) -0.0100(9)
C3 0.0412(10) 0.0266(8) 0.0390(9) 0.0012(7) 0.0056(7) 0.0015(6)
C4 0.0469(11) 0.0300(9) 0.0496(10) 0.0002(8) 0.0112(8) 0.0016(8)
C5 0.0588(15) 0.0615(15) 0.106(2) -0.0200(12) 0.0301(14) -0.0063(14)
C6 0.0433(10) 0.0274(8) 0.0357(9) 0.0039(7) 0.0065(7) 0.0026(6)
C7 0.0512(11) 0.0279(8) 0.0360(9) 0.0023(8) 0.0090(8) -0.0003(7)
C8 0.0449(10) 0.0317(9) 0.0356(9) 0.0027(7) 0.0087(7) 0.0011(7)
C9 0.0477(10) 0.0294(8) 0.0399(9) 0.0013(8) 0.0108(8) -0.0017(7)
C10 0.0742(15) 0.0398(11) 0.0460(11) 0.0088(10) -0.0011(10) -0.0035(8)
C11 0.0926(19) 0.0573(14) 0.0488(12) 0.0043(13) -0.0091(12) -0.0153(10)
C12 0.098(2) 0.0467(12) 0.0583(14) -0.0001(13) 0.0080(13) -0.0196(11)
C13 0.108(3) 0.0328(10) 0.0708(15) 0.0126(12) 0.0035(14) -0.0108(10)
C14 0.0857(17) 0.0350(10) 0.0531(12) 0.0117(11) -0.0051(11) -0.0054(9)
C15 0.0421(10) 0.0288(8) 0.0380(9) 0.0040(7) 0.0073(7) 0.0013(7)
C16 0.0425(10) 0.0408(10) 0.0367(9) -0.0036(8) 0.0038(7) -0.0008(7)
C17 0.0464(11) 0.0521(11) 0.0477(11) 0.0001(9) 0.0108(9) 0.0004(9)
C18 0.0499(13) 0.0841(18) 0.0575(13) -0.0041(12) 0.0166(10) -0.0039(12)
C19 0.0579(15) 0.0894(19) 0.0663(15) -0.0308(14) 0.0192(12) -0.0086(13)
C20 0.0788(18) 0.0534(13) 0.0817(17) -0.0285(13) 0.0265(14) -0.0135(12)
C21 0.0604(14) 0.0425(11) 0.0686(14) -0.0108(10) 0.0177(11) -0.0092(10)

loop_
_atom_type_symbol
_atom_type_description
_atom_type_scat_dispersion_real
_atom_type_scat_dispersion_imag
_atom_type_scat_source
C C 0.0033 0.0016
;
International Tables for Crystallography
(1992, Vol. C, Tables 4.2.6.8 and 6.1.1.4)
;
H H 0.0000 0.0000
;
International Tables for Crystallography
(1992, Vol. C, Table 6.1.1.4)
;
N N 0.0061 0.0033
;
International Tables for Crystallography
(1992, Vol. C, Tables 4.2.6.8 and 6.1.1.4)
;
O O 0.0106 0.0060
;
International Tables for Crystallography
(1992, Vol. C, Tables 4.2.6.8 and 6.1.1.4)
;

loop_
_geom_angle_atom_site_label_1
_geom_angle_atom_site_label_2
_geom_angle_atom_site_label_3
_geom_angle
_geom_angle_publ_flag
_geom_angle_site_symmetry_1
_geom_angle_site_symmetry_2
_geom_angle_site_symmetry_3
C4 O3 C5 115.57(19) yes . . .
C1 N1 C15 111.55(14) yes . . .
N1 C1 C2 120.71(16) yes . . .
N1 C1 C3 106.38(18) yes . . .
C2 C1 C3 132.90(18) yes . . .
C1 C3 C4 127.92(19) yes . . .
C1 C3 C6 108.20(16) yes . . .
C4 C3 C6 123.88(17) yes . . .
O2 C4 O3 122.09(18) yes . . .
O2 C4 C3 125.3(2) yes . . .
O3 C4 C3 112.60(16) yes . . .
C3 C6 C7 124.36(15) yes . . .
C3 C6 C15 107.13(16) yes . . .
C7 C6 C15 128.22(18) yes . . .
C6 C7 C8 114.05(15) yes . . .
O1 C8 C7 119.32(15) yes . . .
O1 C8 C9 120.83(15) yes . . .
C7 C8 C9 119.82(14) yes . . .
C8 C9 C10 122.69(16) yes . . .
C8 C9 C14 119.64(15) yes . . .
C10 C9 C14 117.64(17) yes . . .
C9 C10 C11 120.71(19) yes . . .
C10 C11 C12 120.4(2) yes . . .
C11 C12 C13 119.7(3) yes . . .
C12 C13 C14 120.2(2) yes . . .
C9 C14 C13 121.3(2) yes . . .
N1 C15 C6 106.75(17) yes . . .
N1 C15 C16 119.98(15) yes . . .
C6 C15 C16 133.20(19) yes . . .
C15 C16 C17 121.25(17) yes . . .
C15 C16 C21 120.31(19) yes . . .
C17 C16 C21 118.4(2) yes . . .
C16 C17 C18 120.5(2) yes . . .
C17 C18 C19 120.7(3) yes . . .
C18 C19 C20 119.4(3) yes . . .
C19 C20 C21 121.0(3) yes . . .
C16 C21 C20 120.1(3) yes . . .
C1 N1 H1 124.217 no . . .
C15 N1 H1 124.233 no . . .
C1 C2 H2A 109.471 no . . .
C1 C2 H2B 109.474 no . . .
C1 C2 H2C 109.471 no . . .
H2A C2 H2B 109.468 no . . .
H2A C2 H2C 109.470 no . . .
H2B C2 H2C 109.473 no . . .
O3 C5 H5A 109.483 no . . .
O3 C5 H5B 109.468 no . . .
O3 C5 H5C 109.475 no . . .
H5A C5 H5B 109.471 no . . .
H5A C5 H5C 109.468 no . . .
H5B C5 H5C 109.463 no . . .
C6 C7 H7A 108.742 no . . .
C6 C7 H7B 108.747 no . . .
C8 C7 H7A 108.738 no . . .
C8 C7 H7B 108.737 no . . .
H7A C7 H7B 107.647 no . . .
C9 C10 H10 119.640 no . . .
C11 C10 H10 119.646 no . . .
C10 C11 H11 119.802 no . . .
C12 C11 H11 119.791 no . . .
C11 C12 H12 120.127 no . . .
C13 C12 H12 120.124 no . . .
C12 C13 H13 119.923 no . . .
C14 C13 H13 119.918 no . . .
C9 C14 H14 119.330 no . . .
C13 C14 H14 119.339 no . . .
C16 C17 H17 119.773 no . . .
C18 C17 H17 119.764 no . . .
C17 C18 H18 119.651 no . . .
C19 C18 H18 119.649 no . . .
C18 C19 H19 120.315 no . . .
C20 C19 H19 120.302 no . . .
C19 C20 H20 119.525 no . . .
C21 C20 H20 119.510 no . . .
C16 C21 H21 119.971 no . . .
C20 C21 H21 119.971 no . . .

loop_
_geom_bond_atom_site_label_1
_geom_bond_atom_site_label_2
_geom_bond_distance
_geom_bond_publ_flag
_geom_bond_site_symmetry_1
_geom_bond_site_symmetry_2
O1 C8 1.221(2) yes . .
O2 C4 1.206(3) yes . .
O3 C4 1.345(3) yes . .
O3 C5 1.440(3) yes . .
N1 C1 1.356(3) yes . .
N1 C15 1.384(3) yes . .
C1 C2 1.484(4) yes . .
C1 C3 1.389(3) yes . .
C3 C4 1.456(3) yes . .
C3 C6 1.426(3) yes . .
C6 C7 1.500(3) yes . .
C6 C15 1.379(3) yes . .
C7 C8 1.518(3) yes . .
C8 C9 1.495(3) yes . .
C9 C10 1.393(3) yes . .
C9 C14 1.387(3) yes . .
C10 C11 1.380(3) yes . .
C11 C12 1.374(4) yes . .
C12 C13 1.366(4) yes . .
C13 C14 1.380(3) yes . .
C15 C16 1.466(3) yes . .
C16 C17 1.390(3) yes . .
C16 C21 1.400(3) yes . .
C17 C18 1.383(4) yes . .
C18 C19 1.371(4) yes . .
C19 C20 1.376(5) yes . .
C20 C21 1.379(4) yes . .
N1 H1 0.860 no . .
C2 H2A 0.960 no . .
C2 H2B 0.960 no . .
C2 H2C 0.960 no . .
C5 H5A 0.960 no . .
C5 H5B 0.960 no . .
C5 H5C 0.960 no . .
C7 H7A 0.970 no . .
C7 H7B 0.970 no . .
C10 H10 0.930 no . .
C11 H11 0.930 no . .
C12 H12 0.930 no . .
C13 H13 0.930 no . .
C14 H14 0.930 no . .
C17 H17 0.930 no . .
C18 H18 0.930 no . .
C19 H19 0.930 no . .
C20 H20 0.930 no . .
C21 H21 0.930 no . .

loop_
_geom_contact_atom_site_label_1
_geom_contact_atom_site_label_2
_geom_contact_distance
_geom_contact_publ_flag
_geom_contact_site_symmetry_1
_geom_contact_site_symmetry_2
O1 O2 3.495(3) no . .
O1 C3 3.551(3) no . .
O1 C6 2.835(3) no . .
O1 C14 2.812(3) no . .
O2 C5 2.623(4) no . .
O2 C6 2.963(3) no . .
O2 C7 2.905(3) no . .
O2 C8 2.914(3) no . .
O2 C9 3.247(3) no . .
O2 C10 3.438(4) no . .
O3 C1 2.839(3) no . .
O3 C2 2.924(3) no . .
N1 C21 2.936(4) no . .
C2 C4 3.295(3) no . .
C3 C8 3.325(3) no . .
C4 C7 3.087(4) no . .
C4 C8 3.463(3) no . .
C6 C17 3.208(3) no . .
C7 C10 3.009(3) no . .
C7 C16 3.313(3) no . .
C7 C17 3.373(3) no . .
C9 C12 2.787(3) no . .
C10 C13 2.751(3) no . .
C11 C14 2.741(3) no . .
C16 C19 2.788(4) no . .
C17 C20 2.753(4) no . .
C18 C21 2.758(4) no . .
O1 N1 2.8973(19) no . 2_547
O2 C12 3.451(3) no . 3_557
O2 C13 3.362(3) no . 3_557
O3 C18 3.583(3) no . 1_455
O3 C20 3.568(3) no . 2_547
N1 O1 2.8973(19) no . 2_557
C2 C5 3.575(4) no . 2_457
C3 C7 3.515(3) no . 3_567
C4 C20 3.578(4) no . 2_547
C5 C2 3.575(4) no . 2_447
C7 C3 3.515(3) no . 3_567
C12 O2 3.451(3) no . 3_557
C13 O2 3.362(3) no . 3_557
C18 O3 3.583(3) no . 1_655
C20 O3 3.568(3) no . 2_557
C20 C4 3.578(4) no . 2_557
O1 H7A 2.7903 no . .
O1 H7B 3.1072 no . .
O1 H14 2.5164 no . .
O1 H17 3.0380 no . .
O2 H5A 2.5731 no . .
O2 H5B 3.5668 no . .
O2 H5C 2.5886 no . .
O2 H7B 2.5966 no . .
O2 H10 3.2976 no . .
O3 H2A 2.8165 no . .
O3 H2C 2.6758 no . .
N1 H2A 3.0182 no . .
N1 H2B 2.5173 no . .
N1 H2C 3.1281 no . .
N1 H21 2.6795 no . .
C2 H1 2.6581 no . .
C3 H1 3.0261 no . .
C3 H2A 2.9598 no . .
C3 H2B 3.3518 no . .
C3 H2C 2.8725 no . .
C3 H7A 3.3379 no . .
C3 H7B 2.7512 no . .
C4 H2A 3.4100 no . .
C4 H2C 3.2184 no . .
C4 H5A 2.5846 no . .
C4 H5B 3.1574 no . .
C4 H5C 2.5826 no . .
C4 H7B 2.9132 no . .
C6 H1 3.0428 no . .
C6 H17 2.9871 no . .
C7 H10 2.6629 no . .
C7 H17 2.8781 no . .
C8 H10 2.6983 no . .
C8 H14 2.6278 no . .
C8 H17 3.2285 no . .
C9 H7A 3.0284 no . .
C9 H7B 2.6486 no . .
C9 H11 3.2461 no . .
C9 H13 3.2463 no . .
C10 H7A 3.3563 no . .
C10 H7B 2.5973 no . .
C10 H12 3.2291 no . .
C10 H14 3.2204 no . .
C11 H13 3.2103 no . .
C12 H10 3.2255 no . .
C12 H14 3.2132 no . .
C13 H11 3.2083 no . .
C14 H10 3.2214 no . .
C14 H12 3.2199 no . .
C15 H7A 2.6763 no . .
C15 H7B 3.2133 no . .
C15 H17 2.6503 no . .
C15 H21 2.6447 no . .
C16 H1 2.6600 no . .
C16 H7A 2.9486 no . .
C16 H18 3.2433 no . .
C16 H20 3.2444 no . .
C17 H7A 2.7799 no . .
C17 H19 3.2335 no . .
C17 H21 3.2399 no . .
C18 H20 3.2096 no . .
C19 H17 3.2284 no . .
C19 H21 3.2329 no . .
C20 H18 3.2111 no . .
C21 H1 2.7407 no . .
C21 H17 3.2402 no . .
C21 H19 3.2353 no . .
H1 H2A 3.2141 no . .
H1 H2B 2.3842 no . .
H1 H2C 3.3803 no . .
H1 H21 2.3217 no . .
H7A H10 2.9726 no . .
H7A H17 2.3333 no . .
H7B H10 2.0254 no . .
H10 H11 2.3021 no . .
H11 H12 2.3032 no . .
H12 H13 2.2965 no . .
H13 H14 2.2991 no . .
H17 H18 2.3050 no . .
H18 H19 2.3007 no . .
H19 H20 2.3036 no . .
H20 H21 2.3014 no . .
O1 H1 2.0597 no . 2_547
O1 H2B 2.8443 no . 2_547
O1 H5B 3.5570 no . 1_655
O1 H11 2.9377 no . 4_555
O1 H21 3.1053 no . 2_547
O2 H12 2.9156 no . 3_557
O2 H13 2.7289 no . 3_557
O2 H21 3.5405 no . 3_567
O3 H7A 3.4892 no . 3_567
O3 H18 2.7884 no . 1_455
O3 H20 3.1805 no . 2_547
N1 H7B 3.0998 no . 3_567
N1 H10 2.7376 no . 3_567
N1 H14 2.8971 no . 2_557
C1 H7A 3.5473 no . 3_567
C1 H7B 3.0651 no . 3_567
C1 H10 3.0644 no . 3_567
C1 H14 3.1336 no . 2_557
C1 H20 3.1722 no . 2_547
C2 H5B 3.3670 no . 2_457
C2 H5C 3.0065 no . 2_457
C2 H10 3.4276 no . 3_567
C2 H14 3.0701 no . 2_557
C2 H18 3.5998 no . 1_455
C2 H20 3.0958 no . 2_547
C3 H7A 3.2917 no . 3_567
C3 H7B 2.9497 no . 3_567
C3 H20 3.2795 no . 2_547
C4 H7A 3.4269 no . 3_567
C4 H20 3.2726 no . 2_547
C5 H2A 3.2379 no . 2_447
C5 H2B 3.0643 no . 2_447
C5 H13 3.4590 no . 3_557
C5 H17 3.3837 no . 1_455
C5 H18 3.2159 no . 1_455
C6 H7B 2.9468 no . 3_567
C7 H18 3.5240 no . 3_667
C8 H1 3.1176 no . 2_547
C8 H19 3.3771 no . 3_667
C9 H19 3.1334 no . 3_667
C10 H1 3.4709 no . 3_567
C10 H19 3.2807 no . 3_667
C10 H21 3.3293 no . 3_567
C11 H5B 3.3086 no . 4_554
C11 H17 3.3924 no . 4_454
C11 H21 3.4854 no . 3_567
C12 H5C 3.5183 no . 3_557
C13 H5C 3.5286 no . 3_557
C14 H1 3.3603 no . 2_547
C14 H2B 3.3493 no . 2_547
C15 H7B 3.0571 no . 3_567
C15 H10 3.3530 no . 3_567
C15 H11 3.2970 no . 4_555
C16 H5A 3.4848 no . 3_567
C16 H11 3.3344 no . 4_555
C16 H12 3.1269 no . 4_555
C17 H5A 3.5137 no . 3_567
C17 H5B 3.3058 no . 1_655
C17 H11 3.0109 no . 4_555
C17 H12 3.0775 no . 4_555
C17 H18 3.1870 no . 3_667
C18 H2A 3.1478 no . 1_655
C18 H5A 3.3269 no . 3_567
C18 H5B 3.4805 no . 1_655
C18 H7A 3.2868 no . 3_667
C18 H12 3.3591 no . 4_555
C18 H17 3.3756 no . 3_667
C18 H18 3.3898 no . 3_667
C19 H2A 3.2789 no . 1_655
C19 H5A 3.0930 no . 3_567
C19 H5C 3.2374 no . 2_557
C19 H7A 3.5436 no . 3_667
C20 H2C 3.2230 no . 2_557
C20 H5A 3.0436 no . 3_567
C20 H5C 3.5508 no . 2_557
C20 H13 3.5348 no . 1_565
C21 H5A 3.2375 no . 3_567
C21 H12 3.4504 no . 4_555
C21 H13 3.5517 no . 1_565
H1 O1 2.0597 no . 2_557
H1 C8 3.1176 no . 2_557
H1 C10 3.4709 no . 3_567
H1 C14 3.3603 no . 2_557
H1 H7B 3.5649 no . 3_567
H1 H10 2.6813 no . 3_567
H1 H11 3.3165 no . 3_567
H1 H14 2.6017 no . 2_557
H2A C5 3.2379 no . 2_457
H2A C18 3.1478 no . 1_455
H2A C19 3.2789 no . 1_455
H2A H5B 3.1053 no . 2_457
H2A H5C 2.5433 no . 2_457
H2A H7A 3.4517 no . 3_567
H2A H10 3.1784 no . 3_567
H2A H18 2.7586 no . 1_455
H2A H19 3.0109 no . 1_455
H2B O1 2.8443 no . 2_557
H2B C5 3.0643 no . 2_457
H2B C14 3.3493 no . 2_557
H2B H5A 3.2330 no . 2_457
H2B H5B 2.7501 no . 2_457
H2B H5C 2.7241 no . 2_457
H2B H10 3.4263 no . 3_567
H2B H14 2.5585 no . 2_557
H2B H20 3.5625 no . 2_547
H2C C20 3.2230 no . 2_547
H2C H5C 3.3208 no . 2_457
H2C H14 3.1336 no . 2_557
H2C H20 2.3387 no . 2_547
H5A C16 3.4848 no . 3_567
H5A C17 3.5137 no . 3_567
H5A C18 3.3269 no . 3_567
H5A C19 3.0930 no . 3_567
H5A C20 3.0436 no . 3_567
H5A C21 3.2375 no . 3_567
H5A H2B 3.2330 no . 2_447
H5A H13 3.0562 no . 3_557
H5A H17 3.3894 no . 1_455
H5A H18 3.2437 no . 1_455
H5A H19 3.4867 no . 3_567
H5A H20 3.4186 no . 3_567
H5B O1 3.5570 no . 1_455
H5B C2 3.3670 no . 2_447
H5B C11 3.3086 no . 4_455
H5B C17 3.3058 no . 1_455
H5B C18 3.4805 no . 1_455
H5B H2A 3.1053 no . 2_447
H5B H2B 2.7501 no . 2_447
H5B H11 2.9835 no . 4_455
H5B H17 2.6701 no . 1_455
H5B H18 3.0162 no . 1_455
H5B H19 3.5875 no . 2_547
H5C C2 3.0065 no . 2_447
H5C C12 3.5183 no . 3_557
H5C C13 3.5286 no . 3_557
H5C C19 3.2374 no . 2_547
H5C C20 3.5508 no . 2_547
H5C H2A 2.5433 no . 2_447
H5C H2B 2.7241 no . 2_447
H5C H2C 3.3208 no . 2_447
H5C H12 2.9865 no . 3_557
H5C H13 3.0097 no . 3_557
H5C H19 3.1373 no . 2_547
H7A O3 3.4892 no . 3_567
H7A C1 3.5473 no . 3_567
H7A C3 3.2917 no . 3_567
H7A C4 3.4269 no . 3_567
H7A C18 3.2868 no . 3_667
H7A C19 3.5436 no . 3_667
H7A H2A 3.4517 no . 3_567
H7A H18 2.5848 no . 3_667
H7A H19 3.1093 no . 3_667
H7B N1 3.0998 no . 3_567
H7B C1 3.0651 no . 3_567
H7B C3 2.9497 no . 3_567
H7B C6 2.9468 no . 3_567
H7B C15 3.0571 no . 3_567
H7B H1 3.5649 no . 3_567
H7B H7B 3.3609 no . 3_567
H10 N1 2.7376 no . 3_567
H10 C1 3.0644 no . 3_567
H10 C2 3.4276 no . 3_567
H10 C15 3.3530 no . 3_567
H10 H1 2.6813 no . 3_567
H10 H2A 3.1784 no . 3_567
H10 H2B 3.4263 no . 3_567
H10 H19 3.4132 no . 3_667
H10 H21 2.8748 no . 3_567
H11 O1 2.9377 no . 4_454
H11 C15 3.2970 no . 4_454
H11 C16 3.3344 no . 4_454
H11 C17 3.0109 no . 4_454
H11 H1 3.3165 no . 3_567
H11 H5B 2.9835 no . 4_554
H11 H17 2.6552 no . 4_454
H11 H21 3.1699 no . 3_567
H12 O2 2.9156 no . 3_557
H12 C16 3.1269 no . 4_454
H12 C17 3.0775 no . 4_454
H12 C18 3.3591 no . 4_454
H12 C21 3.4504 no . 4_454
H12 H5C 2.9865 no . 3_557
H12 H17 3.3911 no . 4_454
H13 O2 2.7289 no . 3_557
H13 C5 3.4590 no . 3_557
H13 C20 3.5348 no . 1_545
H13 C21 3.5517 no . 1_545
H13 H5A 3.0562 no . 3_557
H13 H5C 3.0097 no . 3_557
H13 H20 3.2236 no . 1_545
H13 H21 3.2483 no . 1_545
H14 N1 2.8971 no . 2_547
H14 C1 3.1336 no . 2_547
H14 C2 3.0701 no . 2_547
H14 H1 2.6017 no . 2_547
H14 H2B 2.5585 no . 2_547
H14 H2C 3.1336 no . 2_547
H14 H20 3.4508 no . 1_545
H17 C5 3.3837 no . 1_655
H17 C11 3.3924 no . 4_555
H17 C18 3.3756 no . 3_667
H17 H5A 3.3894 no . 1_655
H17 H5B 2.6701 no . 1_655
H17 H11 2.6552 no . 4_555
H17 H12 3.3911 no . 4_555
H17 H18 2.9570 no . 3_667
H18 O3 2.7884 no . 1_655
H18 C2 3.5998 no . 1_655
H18 C5 3.2159 no . 1_655
H18 C7 3.5240 no . 3_667
H18 C17 3.1870 no . 3_667
H18 C18 3.3898 no . 3_667
H18 H2A 2.7586 no . 1_655
H18 H5A 3.2437 no . 1_655
H18 H5B 3.0162 no . 1_655
H18 H7A 2.5848 no . 3_667
H18 H17 2.9570 no . 3_667
H18 H18 3.3109 no . 3_667
H19 C8 3.3771 no . 3_667
H19 C9 3.1334 no . 3_667
H19 C10 3.2807 no . 3_667
H19 H2A 3.0109 no . 1_655
H19 H5A 3.4867 no . 3_567
H19 H5B 3.5875 no . 2_557
H19 H5C 3.1373 no . 2_557
H19 H7A 3.1093 no . 3_667
H19 H10 3.4132 no . 3_667
H20 O3 3.1805 no . 2_557
H20 C1 3.1722 no . 2_557
H20 C2 3.0958 no . 2_557
H20 C3 3.2795 no . 2_557
H20 C4 3.2726 no . 2_557
H20 H2B 3.5625 no . 2_557
H20 H2C 2.3387 no . 2_557
H20 H5A 3.4186 no . 3_567
H20 H13 3.2236 no . 1_565
H20 H14 3.4508 no . 1_565
H21 O1 3.1053 no . 2_557
H21 O2 3.5405 no . 3_567
H21 C10 3.3293 no . 3_567
H21 C11 3.4854 no . 3_567
H21 H10 2.8748 no . 3_567
H21 H11 3.1699 no . 3_567
H21 H13 3.2483 no . 1_565

loop_
_geom_hbond_atom_site_label_D
_geom_hbond_atom_site_label_H
_geom_hbond_atom_site_label_A
_geom_hbond_site_symmetry_D
_geom_hbond_site_symmetry_H
_geom_hbond_site_symmetry_A
_geom_hbond_distance_DA
_geom_hbond_distance_DH
_geom_hbond_distance_HA
_geom_hbond_angle_DHA
_geom_hbond_publ_flag
N1 H1 O1 . . 2_557 2.8973(19) 0.860 2.060 164.4 no

loop_
_geom_torsion_atom_site_label_1
_geom_torsion_atom_site_label_2
_geom_torsion_atom_site_label_3
_geom_torsion_atom_site_label_4
_geom_torsion
_geom_torsion_publ_flag
_geom_torsion_site_symmetry_1
_geom_torsion_site_symmetry_2
_geom_torsion_site_symmetry_3
_geom_torsion_site_symmetry_4
C5 O3 C4 O2 1.8(3) no . . . .
C5 O3 C4 C3 -177.61(16) no . . . .
C1 N1 C15 C6 0.54(17) no . . . .
C1 N1 C15 C16 177.85(12) no . . . .
C15 N1 C1 C2 -179.19(12) no . . . .
C15 N1 C1 C3 -0.32(17) no . . . .
N1 C1 C3 C4 -179.35(13) no . . . .
N1 C1 C3 C6 -0.02(17) no . . . .
C2 C1 C3 C4 -0.7(3) no . . . .
C2 C1 C3 C6 178.66(17) no . . . .
C1 C3 C4 O2 -168.90(16) no . . . .
C1 C3 C4 O3 10.5(3) no . . . .
C1 C3 C6 C7 -173.93(13) no . . . .
C1 C3 C6 C15 0.34(17) no . . . .
C4 C3 C6 C7 5.4(3) no . . . .
C4 C3 C6 C15 179.71(14) no . . . .
C6 C3 C4 O2 11.9(3) no . . . .
C6 C3 C4 O3 -168.78(14) no . . . .
C3 C6 C7 C8 -75.8(2) no . . . .
C3 C6 C15 N1 -0.52(16) no . . . .
C3 C6 C15 C16 -177.33(15) no . . . .
C7 C6 C15 N1 173.46(14) no . . . .
C7 C6 C15 C16 -3.3(3) no . . . .
C15 C6 C7 C8 111.22(18) no . . . .
C6 C7 C8 O1 -34.1(3) no . . . .
C6 C7 C8 C9 147.96(16) no . . . .
O1 C8 C9 C10 176.28(18) no . . . .
O1 C8 C9 C14 -1.8(3) no . . . .
C7 C8 C9 C10 -5.8(3) no . . . .
C7 C8 C9 C14 176.13(17) no . . . .
C8 C9 C10 C11 -178.32(19) no . . . .
C8 C9 C14 C13 178.2(2) no . . . .
C10 C9 C14 C13 -0.0(4) no . . . .
C14 C9 C10 C11 -0.2(4) no . . . .
C9 C10 C11 C12 -0.0(4) no . . . .
C10 C11 C12 C13 0.5(5) no . . . .
C11 C12 C13 C14 -0.7(5) no . . . .
C12 C13 C14 C9 0.5(5) no . . . .
N1 C15 C16 C17 147.51(14) no . . . .
N1 C15 C16 C21 -31.2(3) no . . . .
C6 C15 C16 C17 -36.0(3) no . . . .
C6 C15 C16 C21 145.22(17) no . . . .
C15 C16 C17 C18 -178.42(14) no . . . .
C15 C16 C21 C20 178.02(15) no . . . .
C17 C16 C21 C20 -0.8(3) no . . . .
C21 C16 C17 C18 0.4(3) no . . . .
C16 C17 C18 C19 -0.0(3) no . . . .
C17 C18 C19 C20 0.1(4) no . . . .
C18 C19 C20 C21 -0.5(4) no . . . .
C19 C20 C21 C16 0.9(4) no . . . .
